data_7008773
loop_
_publ_author_name
'Delawar, Mahmood'
'Gehrhus, Barbara'
'Hitchcock, Peter B.'

_publ_section_title
;
 Reactions of a stable silylene with halocarbons.
;
_journal_issue 17
_journal_name_full 'Dalton transactions (Cambridge, England : 2003)'
_journal_page_first 2945
_journal_page_last 2953
_journal_paper_doi 10.1039/b507462b
_journal_year 2005
_chemical_compound_source 'synthesis as described'
_chemical_formula_moiety 'C65 H106 Br2 N8 Si4, 1.5(C6 H6)'
_chemical_formula_sum 'C74 H115 Br2 N8 Si4'
_chemical_formula_weight 1388.92
_chemical_name_systematic
;
?
;
_space_group_IT_number 2
_symmetry_cell_setting triclinic
_symmetry_Int_Tables_number 2
_symmetry_space_group_name_Hall '-P 1'
_symmetry_space_group_name_H-M 'P -1'
_atom_sites_solution_hydrogens geom
_atom_sites_solution_primary direct
_atom_sites_solution_secondary difmap
_audit_conform_dict_location ftp://ftp.iucr.org/pub/cif_core.dic
_audit_conform_dict_name cif_core.dic
_audit_conform_dict_version 2.2
_audit_creation_date 2004-09-10T16:39:48-00:00
_audit_creation_method 'WinGX routine CIF_UPDATE'
_cell_angle_alpha 87.796(1)
_cell_angle_beta 67.561(1)
_cell_angle_gamma 76.029(1)
_cell_formula_units_Z 2
_cell_length_a 14.8293(3)
_cell_length_b 15.1696(3)
_cell_length_c 19.1719(3)
_cell_measurement_reflns_used 34268
_cell_measurement_temperature 173(2)
_cell_measurement_theta_max 25.028
_cell_measurement_theta_min 3.705
_cell_measurement_wavelength 0.71073
_cell_volume 3861.41(13)
_computing_cell_refinement 'HKL Scalepack (Otwinowski & Minor 1997)'
_computing_data_collection 'Collect (Nonius BV, 1997-2000)'
_computing_data_reduction 'HKL Denzo and Scalepack (Otwinowski & Minor 1997)'
_computing_molecular_graphics 'Ortep-3 for Windows (Farrugia, 1997)'
_computing_publication_material 'WinGX publication routines (Farrugia, 1999)'
_computing_structure_refinement 'SHELXL-97 (Sheldrick, 1997)'
_computing_structure_solution 'SHELXS-97 (Sheldrick, 1997)'
_diffrn_ambient_temperature 173(2)
_diffrn_detector 'CCD plate'
_diffrn_measured_fraction_theta_full 0.994
_diffrn_measured_fraction_theta_max 0.994
_diffrn_measurement_device '95mm CCD camera on \k-goniostat'
_diffrn_measurement_device_type KappaCCD
_diffrn_measurement_method 'CCD rotation images, thick slices'
_diffrn_orient_matrix_type 'by Nonius Collect from scalepack cell'
_diffrn_orient_matrix_UB_11 0.736879E-1
_diffrn_orient_matrix_UB_12 -0.23609E-1
_diffrn_orient_matrix_UB_13 -0.121091E-1
_diffrn_orient_matrix_UB_21 -0.152519E-1
_diffrn_orient_matrix_UB_22 -0.36216E-1
_diffrn_orient_matrix_UB_23 0.459599E-1
_diffrn_orient_matrix_UB_31 0.13337E-2
_diffrn_orient_matrix_UB_32 -0.525568E-1
_diffrn_orient_matrix_UB_33 -0.306128E-1
_diffrn_radiation_monochromator graphite
_diffrn_radiation_probe x-ray
_diffrn_radiation_type MoK\a
_diffrn_radiation_wavelength 0.71073
_diffrn_reflns_av_R_equivalents 0.0483
_diffrn_reflns_av_unetI/netI 0.0446
_diffrn_reflns_limit_h_max 17
_diffrn_reflns_limit_h_min -17
_diffrn_reflns_limit_k_max 18
_diffrn_reflns_limit_k_min -18
_diffrn_reflns_limit_l_max 22
_diffrn_reflns_limit_l_min -22
_diffrn_reflns_number 52154
_diffrn_reflns_theta_full 25.04
_diffrn_reflns_theta_max 25.04
_diffrn_reflns_theta_min 3.71
_diffrn_source 'Enraf Nonius FR590'
_exptl_absorpt_coefficient_mu 1.156
_exptl_absorpt_correction_T_max 0.8304
_exptl_absorpt_correction_T_min 0.7024
_exptl_absorpt_correction_type multi-scan
_exptl_absorpt_process_details
;
[c.f. r.h. blessing, acta cryst. (1995), a51, 33-38]
;
_exptl_crystal_colour colourless
_exptl_crystal_density_diffrn 1.195
_exptl_crystal_density_method 'not measured'
_exptl_crystal_description prism
_exptl_crystal_F_000 1482
_exptl_crystal_size_max 0.3
_exptl_crystal_size_mid 0.2
_exptl_crystal_size_min 0.1
_refine_diff_density_max 0.34
_refine_diff_density_min -0.375
_refine_diff_density_rms 0.053
_refine_ls_extinction_method none
_refine_ls_goodness_of_fit_ref 1.022
_refine_ls_hydrogen_treatment constr
_refine_ls_matrix_type full
_refine_ls_number_parameters 793
_refine_ls_number_reflns 13561
_refine_ls_number_restraints 0
_refine_ls_restrained_S_all 1.022
_refine_ls_R_factor_all 0.0679
_refine_ls_R_factor_gt 0.0435
_refine_ls_shift/su_max 0.001
_refine_ls_shift/su_mean 0
_refine_ls_structure_factor_coef Fsqd
_refine_ls_weighting_details 'calc w=1/[\s^2^(Fo^2^)+(0.0359P)^2^+3.5470P] where P=(Fo^2^+2Fc^2^)/3'
_refine_ls_weighting_scheme calc
_refine_ls_wR_factor_gt 0.0911
_refine_ls_wR_factor_ref 0.1008
_reflns_number_gt 10267
_reflns_number_total 13561
_reflns_threshold_expression >2sigma(I)
_cod_data_source_file b507462b.txt
_cod_data_source_block (11d)-sep1504
_cod_original_cell_volume 3861.41(12)
_cod_original_sg_symbol_H-M P-1
_cod_database_code 7008773

loop_
_symmetry_equiv_pos_as_xyz
'x, y, z'
'-x, -y, -z'

loop_
_atom_site_label
_atom_site_type_symbol
_atom_site_fract_x
_atom_site_fract_y
_atom_site_fract_z
_atom_site_U_iso_or_equiv
_atom_site_adp_type
_atom_site_occupancy
_atom_site_symmetry_multiplicity
_atom_site_calc_flag
_atom_site_refinement_flags
_atom_site_disorder_assembly
_atom_site_disorder_group
Br1 Br 0.98302(2) 0.48993(2) 0.147019(16) 0.04346(10) Uani 1 1 d . . .
Br2 Br 0.43426(2) 0.86343(2) 0.373863(16) 0.04686(10) Uani 1 1 d . . .
Si1 Si 0.52002(6) 0.85982(5) 0.24775(4) 0.02872(17) Uani 1 1 d . . .
Si2 Si 0.69798(5) 0.83567(5) 0.21489(4) 0.02509(17) Uani 1 1 d . . .
Si3 Si 0.83208(5) 0.67651(5) 0.29309(4) 0.02465(16) Uani 1 1 d . . .
Si4 Si 0.88218(6) 0.51420(5) 0.27207(4) 0.02769(17) Uani 1 1 d . . .
N1 N 0.47848(16) 0.95019(15) 0.20076(12) 0.0312(5) Uani 1 1 d . . .
N2 N 0.48142(17) 0.78433(15) 0.20660(12) 0.0322(5) Uani 1 1 d . . .
N3 N 0.73861(16) 0.85255(15) 0.11838(12) 0.0297(5) Uani 1 1 d . . .
N4 N 0.74876(16) 0.92002(14) 0.23290(12) 0.0300(5) Uani 1 1 d . . .
N5 N 0.93882(16) 0.71517(14) 0.27910(12) 0.0284(5) Uani 1 1 d . . .
N6 N 0.77513(16) 0.71461(15) 0.38754(11) 0.0293(5) Uani 1 1 d . . .
N7 N 0.93103(16) 0.46245(14) 0.33602(12) 0.0292(5) Uani 1 1 d . . .
N8 N 0.79905(17) 0.44627(14) 0.28909(12) 0.0313(5) Uani 1 1 d . . .
C1 C 0.4454(2) 0.91970(19) 0.14782(15) 0.0331(7) Uani 1 1 d . . .
C2 C 0.4463(2) 0.8261(2) 0.15174(15) 0.0342(7) Uani 1 1 d . . .
C3 C 0.4195(2) 0.7847(2) 0.10215(17) 0.0444(8) Uani 1 1 d . . .
H3 H 0.42 0.7219 0.1048 0.053 Uiso 1 1 calc R . .
C4 C 0.3922(3) 0.8350(3) 0.04868(18) 0.0545(9) Uani 1 1 d . . .
H4 H 0.3723 0.8069 0.0153 0.065 Uiso 1 1 calc R . .
C5 C 0.3934(3) 0.9253(3) 0.04331(18) 0.0519(9) Uani 1 1 d . . .
H5 H 0.3757 0.9589 0.0056 0.062 Uiso 1 1 calc R . .
C6 C 0.4205(2) 0.9679(2) 0.09279(16) 0.0421(7) Uani 1 1 d . . .
H6 H 0.4218 1.0302 0.0885 0.051 Uiso 1 1 calc R . .
C7 C 0.5067(2) 1.03765(18) 0.19463(17) 0.0391(7) Uani 1 1 d . . .
H7A H 0.5334 1.05 0.1404 0.047 Uiso 1 1 calc R . .
H7B H 0.5626 1.0302 0.2122 0.047 Uiso 1 1 calc R . .
C8 C 0.4245(3) 1.1229(2) 0.2378(2) 0.0489(8) Uani 1 1 d . . .
C9 C 0.4784(4) 1.1988(3) 0.2289(3) 0.0969(16) Uani 1 1 d . . .
H9A H 0.5322 1.1803 0.2482 0.145 Uiso 1 1 calc R . .
H9B H 0.4303 1.2541 0.2574 0.145 Uiso 1 1 calc R . .
H9C H 0.5075 1.2109 0.1753 0.145 Uiso 1 1 calc R . .
C10 C 0.3751(4) 1.1068(3) 0.3207(2) 0.0902(15) Uani 1 1 d . . .
H10A H 0.4268 1.088 0.3421 0.135 Uiso 1 1 calc R . .
H10B H 0.3393 1.0589 0.3262 0.135 Uiso 1 1 calc R . .
H10C H 0.3274 1.1631 0.3477 0.135 Uiso 1 1 calc R . .
C11 C 0.3439(3) 1.1519(3) 0.2052(3) 0.0790(13) Uani 1 1 d . . .
H11A H 0.2938 1.2059 0.2343 0.118 Uiso 1 1 calc R . .
H11B H 0.3111 1.1023 0.2079 0.118 Uiso 1 1 calc R . .
H11C H 0.3749 1.166 0.1523 0.118 Uiso 1 1 calc R . .
C12 C 0.4973(2) 0.68560(19) 0.21303(18) 0.0390(7) Uani 1 1 d . . .
H12A H 0.5497 0.6655 0.2342 0.047 Uiso 1 1 calc R . .
H12B H 0.5251 0.6568 0.1612 0.047 Uiso 1 1 calc R . .
C13 C 0.4055(2) 0.6467(2) 0.26127(18) 0.0423(7) Uani 1 1 d . . .
C14 C 0.3059(3) 0.7172(3) 0.2824(2) 0.0718(12) Uani 1 1 d . . .
H14A H 0.2972 0.7403 0.2364 0.108 Uiso 1 1 calc R . .
H14B H 0.3054 0.7676 0.3132 0.108 Uiso 1 1 calc R . .
H14C H 0.2508 0.6892 0.3114 0.108 Uiso 1 1 calc R . .
C15 C 0.4057(4) 0.5667(3) 0.2155(2) 0.0920(16) Uani 1 1 d . . .
H15A H 0.3988 0.5877 0.1684 0.138 Uiso 1 1 calc R . .
H15B H 0.3493 0.5404 0.245 0.138 Uiso 1 1 calc R . .
H15C H 0.4691 0.5203 0.2037 0.138 Uiso 1 1 calc R . .
C16 C 0.4164(3) 0.6145(3) 0.3340(2) 0.0745(12) Uani 1 1 d . . .
H16A H 0.4802 0.5687 0.3222 0.112 Uiso 1 1 calc R . .
H16B H 0.3605 0.5876 0.3633 0.112 Uiso 1 1 calc R . .
H16C H 0.4155 0.6662 0.3635 0.112 Uiso 1 1 calc R . .
C17 C 0.7819(2) 0.92757(18) 0.10250(16) 0.0388(7) Uani 1 1 d . . .
C18 C 0.7922(2) 0.96239(18) 0.16550(16) 0.0366(7) Uani 1 1 d . . .
C19 C 0.8449(3) 1.0290(2) 0.15659(19) 0.0599(10) Uani 1 1 d . . .
H19 H 0.8566 1.0495 0.1979 0.072 Uiso 1 1 calc R . .
C20 C 0.8804(4) 1.0652(3) 0.0862(2) 0.0906(17) Uani 1 1 d . . .
H20 H 0.917 1.1104 0.0794 0.109 Uiso 1 1 calc R . .
C21 C 0.8630(4) 1.0363(3) 0.0271(2) 0.0927(17) Uani 1 1 d . . .
H21 H 0.8843 1.0643 -0.0196 0.111 Uiso 1 1 calc R . .
C22 C 0.8147(3) 0.9664(2) 0.03403(18) 0.0611(11) Uani 1 1 d . . .
H22 H 0.8044 0.9458 -0.0079 0.073 Uiso 1 1 calc R . .
C23 C 0.7040(2) 0.8194(2) 0.06442(15) 0.0408(7) Uani 1 1 d . . .
H23A H 0.6855 0.8715 0.0357 0.049 Uiso 1 1 calc R . .
H23B H 0.6416 0.8 0.0939 0.049 Uiso 1 1 calc R . .
C24 C 0.7765(2) 0.7401(2) 0.00644(15) 0.0421(7) Uani 1 1 d . . .
C25 C 0.8760(3) 0.7604(3) -0.0424(2) 0.0701(12) Uani 1 1 d . . .
H25A H 0.9111 0.7704 -0.0104 0.105 Uiso 1 1 calc R . .
H25B H 0.8637 0.8152 -0.0695 0.105 Uiso 1 1 calc R . .
H25C H 0.9175 0.7089 -0.0789 0.105 Uiso 1 1 calc R . .
C26 C 0.7987(3) 0.6543(2) 0.04623(19) 0.0677(11) Uani 1 1 d . . .
H26A H 0.8338 0.6643 0.0783 0.102 Uiso 1 1 calc R . .
H26B H 0.8413 0.6042 0.0086 0.102 Uiso 1 1 calc R . .
H26C H 0.7354 0.6389 0.0776 0.102 Uiso 1 1 calc R . .
C27 C 0.7221(4) 0.7255(4) -0.0429(2) 0.0964(17) Uani 1 1 d . . .
H27A H 0.7643 0.6754 -0.0807 0.145 Uiso 1 1 calc R . .
H27B H 0.7081 0.7812 -0.0686 0.145 Uiso 1 1 calc R . .
H27C H 0.6586 0.7106 -0.0116 0.145 Uiso 1 1 calc R . .
C28 C 0.7718(2) 0.93374(18) 0.29938(16) 0.0359(7) Uani 1 1 d . . .
H28A H 0.8406 0.9434 0.2808 0.043 Uiso 1 1 calc R . .
H28B H 0.7735 0.8763 0.3258 0.043 Uiso 1 1 calc R . .
C29 C 0.7017(2) 1.01185(18) 0.35860(16) 0.0372(7) Uani 1 1 d . . .
C30 C 0.6940(3) 1.10514(19) 0.32539(18) 0.0531(9) Uani 1 1 d . . .
H30A H 0.7612 1.1167 0.3025 0.08 Uiso 1 1 calc R . .
H30B H 0.6503 1.1521 0.3656 0.08 Uiso 1 1 calc R . .
H30C H 0.6656 1.1065 0.2867 0.08 Uiso 1 1 calc R . .
C31 C 0.7468(3) 1.0106(3) 0.4183(2) 0.0714(12) Uani 1 1 d . . .
H31A H 0.8149 1.02 0.3945 0.107 Uiso 1 1 calc R . .
H31B H 0.7498 0.9517 0.4413 0.107 Uiso 1 1 calc R . .
H31C H 0.7046 1.0593 0.4575 0.107 Uiso 1 1 calc R . .
C32 C 0.5973(3) 0.9955(2) 0.3938(2) 0.0593(10) Uani 1 1 d . . .
H32A H 0.5698 0.9955 0.3546 0.089 Uiso 1 1 calc R . .
H32B H 0.5535 1.0439 0.4327 0.089 Uiso 1 1 calc R . .
H32C H 0.6008 0.9366 0.4167 0.089 Uiso 1 1 calc R . .
C33 C 0.7460(2) 0.71831(17) 0.24206(14) 0.0284(6) Uani 1 1 d . . .
H33A H 0.6844 0.6978 0.2716 0.034 Uiso 1 1 calc R . .
H33B H 0.7779 0.6807 0.1939 0.034 Uiso 1 1 calc R . .
C34 C 0.9330(2) 0.74936(18) 0.34922(15) 0.0323(6) Uani 1 1 d . . .
C35 C 0.8424(2) 0.74746(18) 0.40969(15) 0.0314(6) Uani 1 1 d . . .
C36 C 0.8257(3) 0.7784(2) 0.48170(16) 0.0427(8) Uani 1 1 d . . .
H36 H 0.7646 0.7773 0.5228 0.051 Uiso 1 1 calc R . .
C37 C 0.8988(3) 0.8110(2) 0.49340(19) 0.0522(9) Uani 1 1 d . . .
H37 H 0.8875 0.8324 0.5427 0.063 Uiso 1 1 calc R . .
C38 C 0.9865(3) 0.8128(2) 0.4350(2) 0.0534(9) Uani 1 1 d . . .
H38 H 1.036 0.8351 0.444 0.064 Uiso 1 1 calc R . .
C39 C 1.0049(2) 0.7823(2) 0.36198(18) 0.0432(8) Uani 1 1 d . . .
H39 H 1.0661 0.7841 0.3214 0.052 Uiso 1 1 calc R . .
C40 C 1.0391(2) 0.68573(19) 0.21761(16) 0.0356(7) Uani 1 1 d . . .
H40A H 1.0441 0.6257 0.196 0.043 Uiso 1 1 calc R . .
H40B H 1.0903 0.6767 0.2403 0.043 Uiso 1 1 calc R . .
C41 C 1.0675(2) 0.7490(2) 0.15200(16) 0.0386(7) Uani 1 1 d . . .
C42 C 1.0725(3) 0.8403(2) 0.17923(19) 0.0536(9) Uani 1 1 d . . .
H42A H 1.1214 0.83 0.2034 0.08 Uiso 1 1 calc R . .
H42B H 1.006 0.8716 0.2158 0.08 Uiso 1 1 calc R . .
H42C H 1.0934 0.8779 0.136 0.08 Uiso 1 1 calc R . .
C43 C 0.9924(2) 0.7631(2) 0.11407(18) 0.0493(8) Uani 1 1 d . . .
H43A H 0.9255 0.794 0.1503 0.074 Uiso 1 1 calc R . .
H43B H 0.9903 0.7039 0.0968 0.074 Uiso 1 1 calc R . .
H43C H 1.0131 0.8004 0.0707 0.074 Uiso 1 1 calc R . .
C44 C 1.1721(2) 0.6999(3) 0.09525(19) 0.0582(10) Uani 1 1 d . . .
H44A H 1.2208 0.6911 0.1195 0.087 Uiso 1 1 calc R . .
H44B H 1.1927 0.7367 0.0515 0.087 Uiso 1 1 calc R . .
H44C H 1.1696 0.6406 0.0786 0.087 Uiso 1 1 calc R . .
C45 C 0.6678(2) 0.73392(19) 0.43771(15) 0.0362(7) Uani 1 1 d . . .
H45A H 0.6277 0.7542 0.4064 0.043 Uiso 1 1 calc R . .
H45B H 0.6536 0.7856 0.4734 0.043 Uiso 1 1 calc R . .
C46 C 0.6297(2) 0.6557(2) 0.48427(16) 0.0371(7) Uani 1 1 d . . .
C47 C 0.7038(3) 0.6026(3) 0.5170(2) 0.0649(11) Uani 1 1 d . . .
H47A H 0.7673 0.5742 0.4758 0.097 Uiso 1 1 calc R . .
H47B H 0.6757 0.5554 0.5479 0.097 Uiso 1 1 calc R . .
H47C H 0.716 0.6441 0.5485 0.097 Uiso 1 1 calc R . .
C48 C 0.5301(3) 0.6990(3) 0.5478(2) 0.0693(11) Uani 1 1 d . . .
H48A H 0.4826 0.7326 0.5262 0.104 Uiso 1 1 calc R . .
H48B H 0.541 0.7409 0.5797 0.104 Uiso 1 1 calc R . .
H48C H 0.5025 0.6514 0.5783 0.104 Uiso 1 1 calc R . .
C49 C 0.6113(3) 0.5933(3) 0.4343(2) 0.0632(10) Uani 1 1 d . . .
H49A H 0.5629 0.6281 0.4141 0.095 Uiso 1 1 calc R . .
H49B H 0.5843 0.5448 0.464 0.095 Uiso 1 1 calc R . .
H49C H 0.6748 0.5663 0.3925 0.095 Uiso 1 1 calc R . .
C50 C 0.8743(2) 0.40029(17) 0.37696(15) 0.0313(6) Uani 1 1 d . . .
C51 C 0.8009(2) 0.39134(18) 0.35004(16) 0.0340(7) Uani 1 1 d . . .
C52 C 0.7368(2) 0.3360(2) 0.38542(18) 0.0437(8) Uani 1 1 d . . .
H52 H 0.6881 0.3285 0.3667 0.052 Uiso 1 1 calc R . .
C53 C 0.7443(3) 0.2916(2) 0.44851(19) 0.0525(9) Uani 1 1 d . . .
H53 H 0.7003 0.2538 0.473 0.063 Uiso 1 1 calc R . .
C54 C 0.8143(3) 0.3019(2) 0.47565(18) 0.0484(8) Uani 1 1 d . . .
H54 H 0.8177 0.2717 0.5193 0.058 Uiso 1 1 calc R . .
C55 C 0.8807(2) 0.35608(19) 0.44003(17) 0.0404(7) Uani 1 1 d . . .
H55 H 0.9296 0.3626 0.4588 0.048 Uiso 1 1 calc R . .
C56 C 0.9959(2) 0.49669(19) 0.36405(16) 0.0357(7) Uani 1 1 d . . .
H56A H 0.9673 0.4966 0.4199 0.043 Uiso 1 1 calc R . .
H56B H 0.9916 0.5609 0.351 0.043 Uiso 1 1 calc R . .
C57 C 1.1082(2) 0.4469(2) 0.33624(18) 0.0413(7) Uani 1 1 d . . .
C58 C 1.1571(3) 0.5044(3) 0.3683(2) 0.0631(10) Uani 1 1 d . . .
H58A H 1.1256 0.5084 0.4237 0.095 Uiso 1 1 calc R . .
H58B H 1.1477 0.5656 0.3497 0.095 Uiso 1 1 calc R . .
H58C H 1.2292 0.4759 0.3522 0.095 Uiso 1 1 calc R . .
C59 C 1.1575(3) 0.4394(3) 0.25033(19) 0.0605(10) Uani 1 1 d . . .
H59A H 1.1255 0.4031 0.2301 0.091 Uiso 1 1 calc R . .
H59B H 1.2293 0.4098 0.2345 0.091 Uiso 1 1 calc R . .
H59C H 1.1495 0.5003 0.2311 0.091 Uiso 1 1 calc R . .
C60 C 1.1238(3) 0.3516(2) 0.3657(2) 0.0576(10) Uani 1 1 d . . .
H60A H 1.0924 0.3144 0.3458 0.086 Uiso 1 1 calc R . .
H60B H 1.093 0.3559 0.421 0.086 Uiso 1 1 calc R . .
H60C H 1.196 0.3234 0.349 0.086 Uiso 1 1 calc R . .
C61 C 0.7243(2) 0.44873(19) 0.25639(18) 0.0403(7) Uani 1 1 d . . .
H61A H 0.7132 0.5083 0.234 0.048 Uiso 1 1 calc R . .
H61B H 0.6602 0.4465 0.2982 0.048 Uiso 1 1 calc R . .
C62 C 0.7475(3) 0.3729(2) 0.19494(19) 0.0493(8) Uani 1 1 d . . .
C63 C 0.7702(4) 0.4135(3) 0.1182(2) 0.0883(15) Uani 1 1 d . . .
H63A H 0.83 0.4374 0.105 0.132 Uiso 1 1 calc R . .
H63B H 0.7127 0.4629 0.1201 0.132 Uiso 1 1 calc R . .
H63C H 0.7825 0.3663 0.0799 0.132 Uiso 1 1 calc R . .
C64 C 0.8379(3) 0.2950(2) 0.1907(2) 0.0699(11) Uani 1 1 d . . .
H64A H 0.8979 0.3186 0.1771 0.105 Uiso 1 1 calc R . .
H64B H 0.8493 0.2482 0.1523 0.105 Uiso 1 1 calc R . .
H64C H 0.824 0.2683 0.2399 0.105 Uiso 1 1 calc R . .
C65 C 0.6554(3) 0.3341(3) 0.2145(3) 0.0843(14) Uani 1 1 d . . .
H65A H 0.597 0.3831 0.2175 0.126 Uiso 1 1 calc R . .
H65B H 0.6418 0.3063 0.2633 0.126 Uiso 1 1 calc R . .
H65C H 0.6683 0.2879 0.1752 0.126 Uiso 1 1 calc R . .
C66 C 1.1088(7) 1.0107(5) 0.3443(5) 0.128(2) Uani 1 1 d . . .
H66 H 1.1301 0.9775 0.3806 0.154 Uiso 1 1 calc R . .
C67 C 1.1638(4) 0.9906(4) 0.2655(6) 0.118(2) Uani 1 1 d . . .
H67 H 1.2235 0.9429 0.2473 0.142 Uiso 1 1 calc R . .
C68 C 1.1300(5) 1.0400(5) 0.2175(4) 0.120(2) Uani 1 1 d . . .
H68 H 1.1666 1.0266 0.1647 0.143 Uiso 1 1 calc R . .
C69 C 1.0472(5) 1.1073(5) 0.2404(4) 0.1131(18) Uani 1 1 d . . .
H69 H 1.0256 1.141 0.2045 0.136 Uiso 1 1 calc R . .
C70 C 0.9950(4) 1.1271(4) 0.3134(4) 0.1037(17) Uani 1 1 d . . .
H70 H 0.9362 1.1758 0.3289 0.124 Uiso 1 1 calc R . .
C71 C 1.0210(5) 1.0823(5) 0.3659(3) 0.1079(19) Uani 1 1 d . . .
H71 H 0.9809 1.0982 0.4179 0.129 Uiso 1 1 calc R . .
C72 C 1.4350(5) 0.5664(5) -0.0200(4) 0.119(2) Uani 1 1 d . . .
H72 H 1.3899 0.613 -0.0335 0.143 Uiso 1 1 calc R . .
C73 C 1.4043(4) 0.4939(6) 0.0142(4) 0.123(2) Uani 1 1 d . . .
H73 H 1.338 0.489 0.0237 0.147 Uiso 1 1 calc R . .
C74 C 1.4677(5) 0.4267(4) 0.0357(4) 0.121(2) Uani 1 1 d . . .
H74 H 1.4451 0.3763 0.061 0.145 Uiso 1 1 calc R . .

loop_
_atom_site_aniso_label
_atom_site_aniso_U_11
_atom_site_aniso_U_22
_atom_site_aniso_U_33
_atom_site_aniso_U_23
_atom_site_aniso_U_13
_atom_site_aniso_U_12
Br1 0.0512(2) 0.04180(18) 0.03002(16) -0.00565(13) -0.00596(14) -0.01303(15)
Br2 0.0476(2) 0.0605(2) 0.02803(16) 0.00177(14) -0.00520(14) -0.02064(16)
Si1 0.0276(4) 0.0286(4) 0.0266(4) 0.0010(3) -0.0075(3) -0.0057(3)
Si2 0.0267(4) 0.0227(4) 0.0223(4) 0.0011(3) -0.0071(3) -0.0033(3)
Si3 0.0273(4) 0.0220(4) 0.0229(4) 0.0021(3) -0.0081(3) -0.0057(3)
Si4 0.0303(4) 0.0228(4) 0.0287(4) 0.0006(3) -0.0109(3) -0.0050(3)
N1 0.0308(13) 0.0293(12) 0.0329(12) 0.0014(10) -0.0129(11) -0.0048(10)
N2 0.0310(13) 0.0295(12) 0.0355(13) 0.0013(10) -0.0121(11) -0.0073(10)
N3 0.0306(13) 0.0315(12) 0.0235(11) 0.0037(9) -0.0087(10) -0.0043(10)
N4 0.0322(13) 0.0249(12) 0.0290(12) -0.0001(9) -0.0066(10) -0.0082(10)
N5 0.0298(12) 0.0250(12) 0.0302(12) 0.0024(9) -0.0101(10) -0.0089(10)
N6 0.0310(13) 0.0332(12) 0.0228(11) 0.0000(9) -0.0083(10) -0.0095(10)
N7 0.0307(13) 0.0244(12) 0.0338(12) 0.0043(10) -0.0145(11) -0.0060(10)
N8 0.0340(13) 0.0258(12) 0.0368(13) 0.0024(10) -0.0160(11) -0.0084(10)
C1 0.0249(15) 0.0385(17) 0.0313(15) -0.0004(12) -0.0076(12) -0.0042(13)
C2 0.0267(15) 0.0435(17) 0.0294(15) -0.0008(13) -0.0074(12) -0.0086(13)
C3 0.0469(19) 0.0516(19) 0.0389(17) 0.0009(15) -0.0175(15) -0.0177(16)
C4 0.058(2) 0.076(3) 0.0416(19) 0.0005(18) -0.0262(17) -0.026(2)
C5 0.050(2) 0.071(2) 0.0395(18) 0.0089(17) -0.0242(16) -0.0136(18)
C6 0.0386(18) 0.0457(18) 0.0378(17) 0.0048(14) -0.0146(14) -0.0033(14)
C7 0.0388(17) 0.0322(16) 0.0471(18) 0.0064(13) -0.0178(15) -0.0085(13)
C8 0.055(2) 0.0317(17) 0.063(2) -0.0024(15) -0.0303(18) -0.0015(15)
C9 0.101(4) 0.040(2) 0.163(5) -0.008(3) -0.065(4) -0.015(2)
C10 0.109(4) 0.061(3) 0.062(3) -0.020(2) -0.022(3) 0.033(2)
C11 0.076(3) 0.056(2) 0.106(3) -0.023(2) -0.057(3) 0.024(2)
C12 0.0339(17) 0.0312(16) 0.0508(18) -0.0026(13) -0.0149(15) -0.0075(13)
C13 0.0401(18) 0.0394(17) 0.0491(18) 0.0050(14) -0.0151(15) -0.0169(15)
C14 0.039(2) 0.086(3) 0.082(3) 0.024(2) -0.013(2) -0.023(2)
C15 0.106(4) 0.084(3) 0.081(3) -0.015(2) -0.004(3) -0.064(3)
C16 0.070(3) 0.085(3) 0.066(3) 0.026(2) -0.022(2) -0.023(2)
C17 0.0379(17) 0.0259(15) 0.0342(16) 0.0034(12) 0.0008(14) 0.0008(13)
C18 0.0388(17) 0.0236(14) 0.0339(16) -0.0006(12) -0.0004(13) -0.0058(13)
C19 0.067(2) 0.0415(19) 0.048(2) -0.0100(16) 0.0116(18) -0.0264(18)
C20 0.119(4) 0.046(2) 0.064(3) -0.008(2) 0.029(3) -0.047(2)
C21 0.144(4) 0.044(2) 0.048(2) 0.0098(19) 0.016(3) -0.035(3)
C22 0.086(3) 0.0395(19) 0.0341(18) 0.0079(15) -0.0032(18) -0.0066(19)
C23 0.0359(17) 0.056(2) 0.0252(14) -0.0004(13) -0.0115(13) -0.0013(15)
C24 0.0442(18) 0.0526(19) 0.0251(15) -0.0036(13) -0.0095(14) -0.0095(15)
C25 0.061(2) 0.056(2) 0.057(2) -0.0153(18) 0.0134(19) -0.0065(19)
C26 0.097(3) 0.047(2) 0.0388(19) -0.0075(16) -0.008(2) -0.010(2)
C27 0.090(3) 0.135(4) 0.067(3) -0.046(3) -0.047(3) 0.004(3)
C28 0.0413(17) 0.0255(15) 0.0429(17) -0.0032(12) -0.0194(14) -0.0053(13)
C29 0.0469(18) 0.0284(15) 0.0335(15) -0.0027(12) -0.0127(14) -0.0080(13)
C30 0.065(2) 0.0265(16) 0.0493(19) -0.0059(14) -0.0058(17) -0.0040(15)
C31 0.105(3) 0.056(2) 0.062(2) -0.0173(19) -0.048(2) -0.005(2)
C32 0.059(2) 0.051(2) 0.051(2) -0.0092(16) 0.0021(18) -0.0182(18)
C33 0.0310(15) 0.0282(14) 0.0278(14) 0.0021(11) -0.0127(12) -0.0080(12)
C34 0.0413(17) 0.0260(14) 0.0364(16) 0.0066(12) -0.0212(14) -0.0109(13)
C35 0.0427(17) 0.0265(14) 0.0317(15) 0.0044(12) -0.0198(14) -0.0120(13)
C36 0.062(2) 0.0414(18) 0.0304(16) 0.0059(13) -0.0197(15) -0.0200(16)
C37 0.085(3) 0.048(2) 0.0422(19) 0.0090(15) -0.038(2) -0.0298(19)
C38 0.075(3) 0.056(2) 0.059(2) 0.0156(17) -0.048(2) -0.0350(19)
C39 0.051(2) 0.0426(18) 0.0481(19) 0.0094(15) -0.0262(16) -0.0228(16)
C40 0.0272(15) 0.0345(16) 0.0412(16) -0.0012(13) -0.0103(13) -0.0049(13)
C41 0.0305(16) 0.0429(17) 0.0365(16) 0.0041(13) -0.0050(13) -0.0118(14)
C42 0.063(2) 0.048(2) 0.0485(19) 0.0145(16) -0.0134(17) -0.0278(18)
C43 0.0416(19) 0.060(2) 0.0472(19) 0.0140(16) -0.0159(16) -0.0175(16)
C44 0.0341(18) 0.080(3) 0.048(2) -0.0024(18) -0.0020(16) -0.0118(18)
C45 0.0351(16) 0.0378(16) 0.0286(15) -0.0010(12) -0.0082(13) -0.0025(13)
C46 0.0305(16) 0.0416(17) 0.0325(15) 0.0017(13) -0.0054(13) -0.0080(13)
C47 0.062(2) 0.068(2) 0.072(2) 0.037(2) -0.029(2) -0.028(2)
C48 0.048(2) 0.081(3) 0.053(2) -0.009(2) 0.0094(18) -0.016(2)
C49 0.065(2) 0.063(2) 0.057(2) -0.0052(18) -0.0105(19) -0.027(2)
C50 0.0339(16) 0.0237(14) 0.0326(15) 0.0005(12) -0.0103(13) -0.0043(12)
C51 0.0366(17) 0.0264(15) 0.0354(15) 0.0004(12) -0.0114(13) -0.0052(13)
C52 0.0390(18) 0.0440(18) 0.0501(19) 0.0079(15) -0.0144(15) -0.0191(15)
C53 0.052(2) 0.049(2) 0.052(2) 0.0181(16) -0.0100(18) -0.0237(17)
C54 0.052(2) 0.0470(19) 0.0411(18) 0.0160(15) -0.0133(16) -0.0132(16)
C55 0.0437(18) 0.0357(16) 0.0417(17) 0.0094(14) -0.0165(15) -0.0104(14)
C56 0.0409(17) 0.0305(15) 0.0402(16) 0.0061(13) -0.0203(14) -0.0096(13)
C57 0.0342(17) 0.0402(17) 0.0508(19) 0.0127(14) -0.0201(15) -0.0068(14)
C58 0.053(2) 0.070(2) 0.084(3) 0.019(2) -0.041(2) -0.0248(19)
C59 0.0379(19) 0.075(3) 0.053(2) 0.0102(18) -0.0118(17) 0.0044(18)
C60 0.041(2) 0.048(2) 0.077(3) 0.0176(18) -0.0235(19) -0.0016(16)
C61 0.0426(18) 0.0311(16) 0.0543(19) 0.0040(14) -0.0256(16) -0.0103(14)
C62 0.067(2) 0.0452(19) 0.052(2) 0.0040(15) -0.0307(18) -0.0291(18)
C63 0.146(5) 0.089(3) 0.058(2) 0.012(2) -0.051(3) -0.061(3)
C64 0.089(3) 0.047(2) 0.068(2) -0.0202(18) -0.023(2) -0.015(2)
C65 0.100(3) 0.089(3) 0.090(3) -0.002(2) -0.044(3) -0.057(3)
C66 0.136(6) 0.120(5) 0.188(8) 0.069(5) -0.100(6) -0.085(5)
C67 0.070(4) 0.062(3) 0.204(8) -0.015(4) -0.029(5) -0.021(3)
C68 0.095(5) 0.115(5) 0.120(5) -0.033(4) 0.000(4) -0.038(4)
C69 0.104(5) 0.131(5) 0.105(5) 0.011(4) -0.034(4) -0.041(4)
C70 0.086(4) 0.114(4) 0.104(4) -0.021(4) -0.030(4) -0.017(3)
C71 0.101(5) 0.148(6) 0.082(4) -0.023(4) -0.024(3) -0.055(4)
C72 0.088(5) 0.119(5) 0.154(6) -0.076(5) -0.071(4) 0.023(4)
C73 0.073(4) 0.128(5) 0.162(6) -0.079(5) -0.050(4) 0.005(4)
C74 0.102(5) 0.113(5) 0.142(5) -0.061(4) -0.047(4) -0.002(4)

loop_
_atom_type_symbol
_atom_type_description
_atom_type_scat_dispersion_real
_atom_type_scat_dispersion_imag
_atom_type_scat_source
C C 0.0033 0.0016 'International Tables Vol C Tables 4.2.6.8 and 6.1.1.4'
H H 0 0 'International Tables Vol C Tables 4.2.6.8 and 6.1.1.4'
Br Br -0.2901 2.4595 'International Tables Vol C Tables 4.2.6.8 and 6.1.1.4'
N N 0.0061 0.0033 'International Tables Vol C Tables 4.2.6.8 and 6.1.1.4'
Si Si 0.0817 0.0704 'International Tables Vol C Tables 4.2.6.8 and 6.1.1.4'

loop_
_geom_angle_atom_site_label_1
_geom_angle_atom_site_label_2
_geom_angle_atom_site_label_3
_geom_angle
_geom_angle_site_symmetry_1
_geom_angle_site_symmetry_3
_geom_angle_publ_flag
N1 Si1 N2 92.78(11) . . ?
N1 Si1 Br2 116.70(8) . . ?
N2 Si1 Br2 107.15(8) . . ?
N1 Si1 Si2 109.86(8) . . ?
N2 Si1 Si2 117.06(8) . . ?
Br2 Si1 Si2 112.15(4) . . ?
N4 Si2 N3 93.12(11) . . ?
N4 Si2 C33 115.69(12) . . ?
N3 Si2 C33 116.34(11) . . ?
N4 Si2 Si1 121.46(8) . . ?
N3 Si2 Si1 100.77(8) . . ?
C33 Si2 Si1 107.96(9) . . ?
N6 Si3 N5 93.17(10) . . ?
N6 Si3 C33 111.32(12) . . ?
N5 Si3 C33 123.80(11) . . ?
N6 Si3 Si4 114.34(8) . . ?
N5 Si3 Si4 108.13(8) . . ?
C33 Si3 Si4 106.07(9) . . ?
N8 Si4 N7 93.39(11) . . ?
N8 Si4 Br1 106.35(8) . . ?
N7 Si4 Br1 117.67(8) . . ?
N8 Si4 Si3 123.94(8) . . ?
N7 Si4 Si3 111.85(8) . . ?
Br1 Si4 Si3 104.34(3) . . ?
C1 N1 C7 121.6(2) . . ?
C1 N1 Si1 110.49(18) . . ?
C7 N1 Si1 124.45(19) . . ?
C2 N2 C12 120.0(2) . . ?
C2 N2 Si1 110.97(18) . . ?
C12 N2 Si1 128.1(2) . . ?
C17 N3 C23 120.3(2) . . ?
C17 N3 Si2 110.02(18) . . ?
C23 N3 Si2 126.44(19) . . ?
C18 N4 C28 120.0(2) . . ?
C18 N4 Si2 109.87(18) . . ?
C28 N4 Si2 128.20(18) . . ?
C34 N5 C40 118.2(2) . . ?
C34 N5 Si3 109.79(17) . . ?
C40 N5 Si3 127.38(18) . . ?
C35 N6 C45 119.4(2) . . ?
C35 N6 Si3 110.25(17) . . ?
C45 N6 Si3 128.93(19) . . ?
C50 N7 C56 121.5(2) . . ?
C50 N7 Si4 110.05(18) . . ?
C56 N7 Si4 125.44(17) . . ?
C51 N8 C61 120.6(2) . . ?
C51 N8 Si4 110.26(18) . . ?
C61 N8 Si4 128.62(18) . . ?
C6 C1 C2 119.2(3) . . ?
C6 C1 N1 128.0(3) . . ?
C2 C1 N1 112.7(2) . . ?
C3 C2 N2 127.2(3) . . ?
C3 C2 C1 120.2(3) . . ?
N2 C2 C1 112.5(2) . . ?
C4 C3 C2 119.7(3) . . ?
C5 C4 C3 120.6(3) . . ?
C4 C5 C6 120.4(3) . . ?
C1 C6 C5 120.0(3) . . ?
N1 C7 C8 118.1(2) . . ?
C10 C8 C11 109.1(3) . . ?
C10 C8 C9 109.8(4) . . ?
C11 C8 C9 108.5(3) . . ?
C10 C8 C7 110.9(3) . . ?
C11 C8 C7 112.6(3) . . ?
C9 C8 C7 105.8(3) . . ?
N2 C12 C13 118.6(2) . . ?
C16 C13 C14 107.5(3) . . ?
C16 C13 C15 109.7(3) . . ?
C14 C13 C15 109.8(3) . . ?
C16 C13 C12 109.3(3) . . ?
C14 C13 C12 112.6(3) . . ?
C15 C13 C12 107.9(3) . . ?
C22 C17 N3 126.9(3) . . ?
C22 C17 C18 119.9(3) . . ?
N3 C17 C18 113.2(2) . . ?
C19 C18 C17 119.9(3) . . ?
C19 C18 N4 126.6(3) . . ?
C17 C18 N4 113.4(2) . . ?
C18 C19 C20 119.0(4) . . ?
C21 C20 C19 120.6(4) . . ?
C20 C21 C22 121.2(3) . . ?
C17 C22 C21 119.1(4) . . ?
N3 C23 C24 118.4(2) . . ?
C27 C24 C25 109.4(3) . . ?
C27 C24 C26 109.9(3) . . ?
C25 C24 C26 107.8(3) . . ?
C27 C24 C23 105.7(3) . . ?
C25 C24 C23 113.2(3) . . ?
C26 C24 C23 110.8(2) . . ?
N4 C28 C29 118.8(2) . . ?
C32 C29 C30 108.6(3) . . ?
C32 C29 C31 110.4(3) . . ?
C30 C29 C31 108.8(3) . . ?
C32 C29 C28 109.5(2) . . ?
C30 C29 C28 113.0(2) . . ?
C31 C29 C28 106.4(3) . . ?
Si3 C33 Si2 131.38(15) . . ?
C39 C34 C35 119.7(3) . . ?
C39 C34 N5 127.2(3) . . ?
C35 C34 N5 113.1(2) . . ?
C36 C35 C34 119.9(3) . . ?
C36 C35 N6 126.8(3) . . ?
C34 C35 N6 113.3(2) . . ?
C35 C36 C37 119.5(3) . . ?
C38 C37 C36 120.7(3) . . ?
C37 C38 C39 120.8(3) . . ?
C34 C39 C38 119.4(3) . . ?
N5 C40 C41 117.5(2) . . ?
C43 C41 C42 110.5(3) . . ?
C43 C41 C44 109.3(3) . . ?
C42 C41 C44 109.2(3) . . ?
C43 C41 C40 109.9(2) . . ?
C42 C41 C40 111.5(2) . . ?
C44 C41 C40 106.3(2) . . ?
N6 C45 C46 117.3(2) . . ?
C49 C46 C47 110.3(3) . . ?
C49 C46 C48 108.9(3) . . ?
C47 C46 C48 110.0(3) . . ?
C49 C46 C45 108.9(2) . . ?
C47 C46 C45 111.8(2) . . ?
C48 C46 C45 106.8(3) . . ?
C55 C50 C51 120.1(3) . . ?
C55 C50 N7 127.2(3) . . ?
C51 C50 N7 112.5(2) . . ?
C52 C51 C50 119.9(3) . . ?
C52 C51 N8 126.9(3) . . ?
C50 C51 N8 113.2(2) . . ?
C51 C52 C53 119.4(3) . . ?
C54 C53 C52 120.7(3) . . ?
C53 C54 C55 120.7(3) . . ?
C50 C55 C54 119.1(3) . . ?
N7 C56 C57 118.5(2) . . ?
C59 C57 C60 108.9(3) . . ?
C59 C57 C58 109.8(3) . . ?
C60 C57 C58 108.8(3) . . ?
C59 C57 C56 111.4(2) . . ?
C60 C57 C56 111.9(2) . . ?
C58 C57 C56 105.9(3) . . ?
N8 C61 C62 118.0(3) . . ?
C63 C62 C65 109.3(3) . . ?
C63 C62 C64 108.8(3) . . ?
C65 C62 C64 108.5(3) . . ?
C63 C62 C61 109.5(3) . . ?
C65 C62 C61 108.9(3) . . ?
C64 C62 C61 111.8(3) . . ?
C71 C66 C67 116.7(6) . . ?
C68 C67 C66 118.6(6) . . ?
C69 C68 C67 122.6(7) . . ?
C70 C69 C68 119.7(7) . . ?
C71 C70 C69 122.8(6) . . ?
C70 C71 C66 119.6(6) . . ?
C73 C72 C74 120.2(6) . 2_865 ?
C72 C73 C74 120.8(6) . . ?
C73 C74 C72 119.0(7) . 2_865 ?

loop_
_geom_bond_atom_site_label_1
_geom_bond_atom_site_label_2
_geom_bond_distance
_geom_bond_site_symmetry_2
_geom_bond_publ_flag
Br1 Si4 2.2769(8) . ?
Br2 Si1 2.2574(8) . ?
Si1 N1 1.729(2) . ?
Si1 N2 1.730(2) . ?
Si1 Si2 2.4036(10) . ?
Si2 N4 1.738(2) . ?
Si2 N3 1.743(2) . ?
Si2 C33 1.884(3) . ?
Si3 N6 1.733(2) . ?
Si3 N5 1.742(2) . ?
Si3 C33 1.871(3) . ?
Si3 Si4 2.3962(10) . ?
Si4 N8 1.723(2) . ?
Si4 N7 1.724(2) . ?
N1 C1 1.418(4) . ?
N1 C7 1.472(3) . ?
N2 C2 1.410(4) . ?
N2 C12 1.467(3) . ?
N3 C17 1.406(4) . ?
N3 C23 1.469(4) . ?
N4 C18 1.414(3) . ?
N4 C28 1.473(3) . ?
N5 C34 1.424(3) . ?
N5 C40 1.477(3) . ?
N6 C35 1.416(3) . ?
N6 C45 1.474(3) . ?
N7 C50 1.426(3) . ?
N7 C56 1.463(3) . ?
N8 C51 1.414(3) . ?
N8 C61 1.460(4) . ?
C1 C6 1.376(4) . ?
C1 C2 1.416(4) . ?
C2 C3 1.382(4) . ?
C3 C4 1.380(4) . ?
C4 C5 1.374(5) . ?
C5 C6 1.394(4) . ?
C7 C8 1.548(4) . ?
C8 C10 1.514(5) . ?
C8 C11 1.518(5) . ?
C8 C9 1.523(5) . ?
C12 C13 1.562(4) . ?
C13 C16 1.513(5) . ?
C13 C14 1.518(5) . ?
C13 C15 1.524(5) . ?
C17 C22 1.378(4) . ?
C17 C18 1.410(4) . ?
C18 C19 1.388(4) . ?
C19 C20 1.393(5) . ?
C20 C21 1.363(6) . ?
C21 C22 1.392(6) . ?
C23 C24 1.551(4) . ?
C24 C27 1.510(5) . ?
C24 C25 1.514(5) . ?
C24 C26 1.514(5) . ?
C28 C29 1.543(4) . ?
C29 C32 1.514(4) . ?
C29 C30 1.526(4) . ?
C29 C31 1.528(5) . ?
C34 C39 1.382(4) . ?
C34 C35 1.406(4) . ?
C35 C36 1.386(4) . ?
C36 C37 1.387(4) . ?
C37 C38 1.360(5) . ?
C38 C39 1.395(4) . ?
C40 C41 1.542(4) . ?
C41 C43 1.517(4) . ?
C41 C42 1.527(4) . ?
C41 C44 1.537(4) . ?
C45 C46 1.543(4) . ?
C46 C49 1.511(4) . ?
C46 C47 1.520(5) . ?
C46 C48 1.521(4) . ?
C50 C55 1.384(4) . ?
C50 C51 1.405(4) . ?
C51 C52 1.385(4) . ?
C52 C53 1.390(4) . ?
C53 C54 1.367(5) . ?
C54 C55 1.395(4) . ?
C56 C57 1.541(4) . ?
C57 C59 1.522(4) . ?
C57 C60 1.529(4) . ?
C57 C58 1.533(5) . ?
C61 C62 1.560(4) . ?
C62 C63 1.520(5) . ?
C62 C65 1.528(5) . ?
C62 C64 1.536(5) . ?
C66 C71 1.409(9) . ?
C66 C67 1.420(9) . ?
C67 C68 1.334(9) . ?
C68 C69 1.326(8) . ?
C69 C70 1.320(7) . ?
C70 C71 1.319(8) . ?
C72 C73 1.343(9) . ?
C72 C74 1.386(8) 2_865 ?
C73 C74 1.377(9) . ?
C74 C72 1.386(8) 2_865 ?
